data_1551756
loop_
_publ_author_name
'MATSUNAGA, Ryuji'
'YAMADA, Yasunori'
'KOIKAWA, Masayuki'
'TOKII, Tadashi'

_publ_section_title
;
 Synthesis and Crystal Structure of a Dinuclear Manganese(III) Complex of
 1-[(2-Hydroxymethylphenyl)iminomethyl]-2-naphthol
;
_journal_name_full 'X-ray Structure Analysis Online'
_journal_page_first 71
_journal_paper_doi 10.2116/xraystruct.26.71
_journal_volume 26
_journal_year 2010
_chemical_formula_moiety 'C58 H40 Mn2 N2 O8'
_chemical_formula_sum 'C58 H40 Mn2 N2 O8'
_chemical_formula_weight 1002.84
_space_group_IT_number 14
_space_group_name_Hall '-P 2yn'
_space_group_name_H-M_alt 'P 1 21/n 1'
_symmetry_cell_setting monoclinic
_symmetry_Int_Tables_number 14
_symmetry_space_group_name_Hall '-P 2yn'
_symmetry_space_group_name_H-M 'P 1 21/n 1'
_atom_sites_solution_hydrogens geom
_atom_sites_solution_primary direct
_atom_sites_solution_secondary difmap
_cell_angle_alpha 90.0000
_cell_angle_beta 115.142(5)
_cell_angle_gamma 90.0000
_cell_formula_units_Z 2
_cell_length_a 10.080(4)
_cell_length_b 23.642(8)
_cell_length_c 10.368(4)
_cell_measurement_reflns_used 4417
_cell_measurement_temperature 298
_cell_measurement_theta_max 27.48
_cell_measurement_theta_min 3.38
_cell_volume 2236.7(15)
_computing_cell_refinement CrystalClear
_computing_data_collection 'CrystalClear (Rigaku Inc., 2008)'
_computing_data_reduction CrystalClear
_computing_molecular_graphics 'CrystalStructure 4.0'
_computing_publication_material 'CrystalStructure 4.0 (Rigaku, 2010)'
_computing_structure_refinement 'SHELXL97 (Sheldrick, 2008)'
_computing_structure_solution 'SIR92 (Altomare, et al., 1994)'
_diffrn_ambient_temperature 298
_diffrn_detector_area_resol_mean 7.314
_diffrn_measured_fraction_theta_full 0.941
_diffrn_measured_fraction_theta_max 0.941
_diffrn_measurement_device_type 'Rigaku Saturn724+'
_diffrn_measurement_method \w
_diffrn_radiation_type 'Mo K\a'
_diffrn_radiation_wavelength 0.71075
_diffrn_reflns_av_R_equivalents 0.0404
_diffrn_reflns_limit_h_max 11
_diffrn_reflns_limit_h_min -7
_diffrn_reflns_limit_k_max 24
_diffrn_reflns_limit_k_min -26
_diffrn_reflns_limit_l_max 10
_diffrn_reflns_limit_l_min -10
_diffrn_reflns_number 6649
_diffrn_reflns_theta_full 23.50
_diffrn_reflns_theta_max 23.50
_diffrn_standards_number 0
_exptl_absorpt_coefficient_mu 0.629
_exptl_absorpt_correction_T_max 0.945
_exptl_absorpt_correction_T_min 0.720
_exptl_absorpt_correction_type multi-scan
_exptl_absorpt_process_details 'REQAB (Rigaku, 1998)'
_exptl_crystal_colour brown
_exptl_crystal_density_diffrn 1.489
_exptl_crystal_density_method 'not measured'
_exptl_crystal_description prism
_exptl_crystal_F_000 1032.00
_exptl_crystal_size_max 0.200
_exptl_crystal_size_mid 0.100
_exptl_crystal_size_min 0.090
_refine_diff_density_max 0.370
_refine_diff_density_min -0.280
_refine_ls_extinction_method none
_refine_ls_goodness_of_fit_ref 1.057
_refine_ls_hydrogen_treatment constr
_refine_ls_number_parameters 316
_refine_ls_number_reflns 3115
_refine_ls_number_restraints 0
_refine_ls_R_factor_gt 0.0528
_refine_ls_shift/su_max 0.000
_refine_ls_structure_factor_coef Fsqd
_refine_ls_weighting_details 'w = 1/[\s^2^(Fo^2^)+(0.0598P)^2^+0.0000P] where P=(Fo^2^+2Fc^2^)/3'
_refine_ls_weighting_scheme calc
_refine_ls_wR_factor_ref 0.1279
_reflns_number_gt 2228
_reflns_number_total 3115
_reflns_threshold_expression F^2^>2.0\s(F^2^)
_cod_data_source_file 26_71_1.cif
_cod_data_source_block '[Mn(L1-Bz)(na)]2'
_cod_original_cell_volume 2236.6(14)
_cod_database_code 1551756

loop_
_symmetry_equiv_pos_site_id
_symmetry_equiv_pos_as_xyz
1 +X,+Y,+Z
2 1/2-X,1/2+Y,1/2-Z
3 -X,-Y,-Z
4 1/2+X,1/2-Y,1/2+Z

loop_
_atom_site_label
_atom_site_type_symbol
_atom_site_fract_x
_atom_site_fract_y
_atom_site_fract_z
_atom_site_U_iso_or_equiv
_atom_site_adp_type
_atom_site_occupancy
_atom_site_symmetry_multiplicity
_atom_site_calc_flag
_atom_site_refinement_flags
Mn(1) Mn 0.90044(7) 0.01444(3) 0.57943(6) 0.0439(3) Uani 1.0 4 d .
O(1) O 1.0795(3) 0.04039(11) 0.5854(3) 0.0440(8) Uani 1.0 4 d .
O(2) O 0.7303(3) -0.02374(14) 0.5679(3) 0.0520(9) Uani 1.0 4 d .
O(3) O 0.8844(4) 0.08363(13) 0.7089(3) 0.0501(8) Uani 1.0 4 d .
O(4) O 0.7797(3) 0.06244(13) 0.4198(3) 0.0499(8) Uani 1.0 4 d .
N(1) N 1.0149(4) -0.03742(15) 0.7402(4) 0.0408(9) Uani 1.0 4 d .
C(1) C 1.2065(5) 0.05321(19) 0.7094(4) 0.0505(12) Uani 1.0 4 d .
C(2) C 1.2277(5) 0.02504(17) 0.8480(5) 0.0439(11) Uani 1.0 4 d .
C(3) C 1.3454(5) 0.0430(2) 0.9707(5) 0.0506(12) Uani 1.0 4 d .
C(4) C 1.3741(6) 0.0212(2) 1.1047(5) 0.0618(14) Uani 1.0 4 d .
C(5) C 1.2808(6) -0.0189(2) 1.1165(5) 0.0576(13) Uani 1.0 4 d .
C(6) C 1.1633(5) -0.03790(19) 0.9969(5) 0.0497(12) Uani 1.0 4 d .
C(7) C 1.1371(5) -0.01699(18) 0.8619(5) 0.0418(11) Uani 1.0 4 d .
C(8) C 0.9791(5) -0.0903(2) 0.7301(5) 0.0444(11) Uani 1.0 4 d .
C(9) C 0.8442(5) -0.11455(19) 0.6306(4) 0.0430(11) Uani 1.0 4 d .
C(10) C 0.8284(5) -0.1750(2) 0.6119(4) 0.0472(12) Uani 1.0 4 d .
C(11) C 0.9465(6) -0.2127(2) 0.6581(5) 0.0566(13) Uani 1.0 4 d .
C(12) C 0.9278(6) -0.2699(3) 0.6407(5) 0.0633(14) Uani 1.0 4 d .
C(13) C 0.7872(7) -0.2926(3) 0.5743(5) 0.0686(16) Uani 1.0 4 d .
C(14) C 0.6698(7) -0.2573(3) 0.5252(5) 0.0659(15) Uani 1.0 4 d .
C(15) C 0.6853(6) -0.1987(3) 0.5411(5) 0.0539(13) Uani 1.0 4 d .
C(16) C 0.5647(6) -0.1604(3) 0.4895(5) 0.0609(14) Uani 1.0 4 d .
C(17) C 0.5799(5) -0.1040(3) 0.5018(5) 0.0578(14) Uani 1.0 4 d .
C(18) C 0.7206(5) -0.0790(2) 0.5662(5) 0.0477(12) Uani 1.0 4 d .
C(19) C 0.8444(5) 0.13258(19) 0.6659(5) 0.0468(12) Uani 1.0 4 d .
C(20) C 0.7903(5) 0.15376(17) 0.5248(4) 0.0388(10) Uani 1.0 4 d .
C(21) C 0.7587(5) 0.21326(18) 0.4989(5) 0.0415(11) Uani 1.0 4 d .
C(22) C 0.7890(5) 0.25408(19) 0.6066(5) 0.0516(12) Uani 1.0 4 d .
C(23) C 0.7497(6) 0.3097(2) 0.5752(5) 0.0592(13) Uani 1.0 4 d .
C(24) C 0.6799(6) 0.3282(2) 0.4360(6) 0.0640(14) Uani 1.0 4 d .
C(25) C 0.6520(6) 0.2903(2) 0.3282(5) 0.0590(13) Uani 1.0 4 d .
C(26) C 0.6877(5) 0.23305(19) 0.3559(5) 0.0469(11) Uani 1.0 4 d .
C(27) C 0.6535(5) 0.1932(2) 0.2437(5) 0.0497(12) Uani 1.0 4 d .
C(28) C 0.6857(5) 0.1382(2) 0.2679(5) 0.0486(12) Uani 1.0 4 d .
C(29) C 0.7565(5) 0.11626(18) 0.4085(4) 0.0397(11) Uani 1.0 4 d .
H(1) H 1.2083 0.0938 0.7238 0.0605 Uiso 1.0 4 calc R
H(2) H 1.2907 0.0439 0.6911 0.0605 Uiso 1.0 4 calc R
H(3) H 1.4074 0.0706 0.9632 0.0607 Uiso 1.0 4 calc R
H(4) H 1.4550 0.0335 1.1849 0.0741 Uiso 1.0 4 calc R
H(5) H 1.2972 -0.0333 1.2055 0.0691 Uiso 1.0 4 calc R
H(6) H 1.1007 -0.0649 1.0059 0.0596 Uiso 1.0 4 calc R
H(7) H 1.0476 -0.1150 0.7937 0.0533 Uiso 1.0 4 calc R
H(8) H 1.0413 -0.1984 0.7021 0.0679 Uiso 1.0 4 calc R
H(9) H 1.0089 -0.2937 0.6733 0.0760 Uiso 1.0 4 calc R
H(10) H 0.7738 -0.3315 0.5638 0.0823 Uiso 1.0 4 calc R
H(11) H 0.5763 -0.2726 0.4796 0.0790 Uiso 1.0 4 calc R
H(12) H 0.4706 -0.1753 0.4450 0.0731 Uiso 1.0 4 calc R
H(13) H 0.4970 -0.0811 0.4677 0.0694 Uiso 1.0 4 calc R
H(14) H 0.8509 0.1587 0.7353 0.0561 Uiso 1.0 4 calc R
H(15) H 0.8370 0.2431 0.7015 0.0620 Uiso 1.0 4 calc R
H(16) H 0.7706 0.3354 0.6491 0.0710 Uiso 1.0 4 calc R
H(17) H 0.6524 0.3659 0.4161 0.0768 Uiso 1.0 4 calc R
H(18) H 0.6082 0.3028 0.2343 0.0708 Uiso 1.0 4 calc R
H(19) H 0.6071 0.2058 0.1500 0.0597 Uiso 1.0 4 calc R
H(20) H 0.6612 0.1137 0.1909 0.0583 Uiso 1.0 4 calc R

loop_
_atom_site_aniso_label
_atom_site_aniso_U_11
_atom_site_aniso_U_22
_atom_site_aniso_U_33
_atom_site_aniso_U_12
_atom_site_aniso_U_13
_atom_site_aniso_U_23
Mn(1) 0.0471(5) 0.0414(5) 0.0450(5) 0.0040(4) 0.0212(4) 0.0042(3)
O(1) 0.050(2) 0.0408(19) 0.0437(17) -0.0015(15) 0.0221(16) -0.0001(14)
O(2) 0.043(2) 0.057(3) 0.0571(19) 0.0048(17) 0.0227(16) 0.0078(16)
O(3) 0.065(3) 0.040(2) 0.0472(17) 0.0089(17) 0.0258(16) 0.0051(15)
O(4) 0.056(2) 0.046(2) 0.0443(17) 0.0092(17) 0.0176(16) 0.0012(14)
N(1) 0.038(3) 0.043(3) 0.042(2) -0.0031(18) 0.0162(18) 0.0023(17)
C(1) 0.062(4) 0.045(3) 0.045(3) -0.011(3) 0.024(3) -0.008(3)
C(2) 0.048(3) 0.035(3) 0.053(3) 0.002(3) 0.026(3) -0.002(2)
C(3) 0.045(3) 0.054(3) 0.046(3) -0.006(3) 0.013(3) -0.001(3)
C(4) 0.054(4) 0.065(4) 0.055(3) -0.004(3) 0.012(3) -0.008(3)
C(5) 0.056(4) 0.068(4) 0.045(3) -0.003(3) 0.017(3) 0.005(3)
C(6) 0.048(3) 0.054(3) 0.046(3) -0.002(3) 0.018(3) 0.005(3)
C(7) 0.040(3) 0.040(3) 0.045(3) 0.004(3) 0.017(3) -0.005(2)
C(8) 0.044(3) 0.051(3) 0.040(3) 0.001(3) 0.020(3) 0.006(3)
C(9) 0.040(3) 0.051(3) 0.037(3) -0.009(3) 0.016(3) 0.000(2)
C(10) 0.047(3) 0.056(4) 0.038(3) -0.008(3) 0.017(3) 0.002(3)
C(11) 0.064(4) 0.047(3) 0.052(3) -0.019(3) 0.019(3) -0.000(3)
C(12) 0.074(4) 0.057(4) 0.058(3) -0.007(3) 0.027(3) -0.004(3)
C(13) 0.096(5) 0.057(4) 0.059(4) -0.023(4) 0.039(4) -0.011(3)
C(14) 0.068(4) 0.078(5) 0.047(3) -0.034(4) 0.020(3) -0.013(3)
C(15) 0.054(4) 0.063(4) 0.043(3) -0.025(3) 0.019(3) -0.005(3)
C(16) 0.036(3) 0.081(5) 0.061(3) -0.021(3) 0.016(3) -0.002(3)
C(17) 0.037(3) 0.071(4) 0.061(3) -0.007(3) 0.017(3) 0.006(3)
C(18) 0.042(3) 0.063(4) 0.043(3) -0.002(3) 0.023(3) 0.004(3)
C(19) 0.048(3) 0.046(3) 0.049(3) -0.001(3) 0.024(3) -0.005(3)
C(20) 0.035(3) 0.044(3) 0.036(3) 0.005(2) 0.013(2) 0.004(2)
C(21) 0.035(3) 0.040(3) 0.050(3) 0.001(3) 0.018(3) 0.004(2)
C(22) 0.052(3) 0.044(3) 0.056(3) 0.002(3) 0.020(3) 0.005(3)
C(23) 0.061(4) 0.049(4) 0.065(4) -0.004(3) 0.024(3) -0.004(3)
C(24) 0.065(4) 0.043(4) 0.076(4) 0.002(3) 0.023(3) 0.010(3)
C(25) 0.059(4) 0.050(4) 0.061(3) 0.005(3) 0.018(3) 0.013(3)
C(26) 0.040(3) 0.042(3) 0.057(3) 0.002(3) 0.018(3) 0.006(3)
C(27) 0.044(3) 0.061(4) 0.038(3) 0.009(3) 0.011(3) 0.014(3)
C(28) 0.045(3) 0.057(4) 0.042(3) 0.006(3) 0.018(3) 0.003(3)
C(29) 0.032(3) 0.042(3) 0.047(3) 0.003(3) 0.019(3) 0.005(3)

loop_
_atom_type_symbol
_atom_type_description
_atom_type_scat_dispersion_real
_atom_type_scat_dispersion_imag
_atom_type_scat_source
C C 0.003 0.002
;
International Tables for Crystallography
(1992, Vol. C, Tables 4.2.6.8 and 6.1.1.4)
;
H H 0.000 0.000
;
International Tables for Crystallography
(1992, Vol. C, Table 6.1.1.4)
;
Mn Mn 0.337 0.728
;
International Tables for Crystallography
(1992, Vol. C, Tables 4.2.6.8 and 6.1.1.4)
;
N N 0.006 0.003
;
International Tables for Crystallography
(1992, Vol. C, Tables 4.2.6.8 and 6.1.1.4)
;
O O 0.011 0.006
;
International Tables for Crystallography
(1992, Vol. C, Tables 4.2.6.8 and 6.1.1.4)
;

loop_
_geom_angle_atom_site_label_1
_geom_angle_atom_site_label_2
_geom_angle_atom_site_label_3
_geom_angle
_geom_angle_publ_flag
_geom_angle_site_symmetry_1
_geom_angle_site_symmetry_3
O(1) Mn(1) O(1) 79.40(12) yes . 3_756
O(1) Mn(1) O(2) 170.43(14) yes . .
O(1) Mn(1) O(3) 93.25(13) yes . .
O(1) Mn(1) O(4) 94.73(13) yes . .
O(1) Mn(1) N(1) 88.10(14) yes . .
O(1) Mn(1) O(2) 92.82(13) yes 3_756 .
O(1) Mn(1) O(3) 166.64(12) yes 3_756 .
O(1) Mn(1) O(4) 85.12(12) yes 3_756 .
O(1) Mn(1) N(1) 94.29(14) yes 3_756 .
O(2) Mn(1) O(3) 95.44(14) yes . .
O(2) Mn(1) O(4) 90.11(13) yes . .
O(2) Mn(1) N(1) 86.93(14) yes . .
O(3) Mn(1) O(4) 84.39(12) yes . .
O(3) Mn(1) N(1) 96.62(13) yes . .
O(4) Mn(1) N(1) 176.94(14) yes . .
Mn(1) O(1) Mn(1) 100.60(11) yes . 3_756
Mn(1) O(1) C(1) 125.9(3) yes . .
Mn(1) O(1) C(1) 118.9(3) yes 3_756 .
Mn(1) O(2) C(18) 122.4(4) yes . .
Mn(1) O(3) C(19) 125.3(3) yes . .
Mn(1) O(4) C(29) 132.5(3) yes . .
Mn(1) N(1) C(7) 120.5(3) yes . .
Mn(1) N(1) C(8) 119.0(3) yes . .
C(7) N(1) C(8) 120.5(4) yes . .
O(1) C(1) C(2) 118.6(4) yes . .
C(1) C(2) C(3) 117.2(5) yes . .
C(1) C(2) C(7) 125.1(4) yes . .
C(3) C(2) C(7) 117.7(5) yes . .
C(2) C(3) C(4) 122.4(5) yes . .
C(3) C(4) C(5) 118.9(4) yes . .
C(4) C(5) C(6) 120.2(5) yes . .
C(5) C(6) C(7) 120.7(5) yes . .
N(1) C(7) C(2) 120.5(4) yes . .
N(1) C(7) C(6) 119.5(4) yes . .
C(2) C(7) C(6) 120.0(4) yes . .
N(1) C(8) C(9) 126.3(4) yes . .
C(8) C(9) C(10) 120.7(4) yes . .
C(8) C(9) C(18) 118.7(4) yes . .
C(10) C(9) C(18) 120.0(4) yes . .
C(9) C(10) C(11) 123.8(4) yes . .
C(9) C(10) C(15) 119.2(5) yes . .
C(11) C(10) C(15) 116.9(5) yes . .
C(10) C(11) C(12) 122.4(5) yes . .
C(11) C(12) C(13) 120.0(5) yes . .
C(12) C(13) C(14) 119.3(5) yes . .
C(13) C(14) C(15) 122.0(5) yes . .
C(10) C(15) C(14) 119.2(5) yes . .
C(10) C(15) C(16) 117.4(5) yes . .
C(14) C(15) C(16) 123.4(5) yes . .
C(15) C(16) C(17) 123.4(5) yes . .
C(16) C(17) C(18) 120.7(5) yes . .
O(2) C(18) C(9) 122.7(4) yes . .
O(2) C(18) C(17) 118.5(4) yes . .
C(9) C(18) C(17) 118.7(5) yes . .
O(3) C(19) C(20) 128.5(5) yes . .
C(19) C(20) C(21) 119.6(4) yes . .
C(19) C(20) C(29) 120.3(4) yes . .
C(21) C(20) C(29) 119.9(4) yes . .
C(20) C(21) C(22) 124.4(4) yes . .
C(20) C(21) C(26) 119.2(4) yes . .
C(22) C(21) C(26) 116.4(4) yes . .
C(21) C(22) C(23) 121.7(4) yes . .
C(22) C(23) C(24) 121.4(5) yes . .
C(23) C(24) C(25) 118.8(5) yes . .
C(24) C(25) C(26) 121.4(5) yes . .
C(21) C(26) C(25) 120.2(5) yes . .
C(21) C(26) C(27) 118.3(4) yes . .
C(25) C(26) C(27) 121.4(4) yes . .
C(26) C(27) C(28) 122.4(4) yes . .
C(27) C(28) C(29) 121.5(4) yes . .
O(4) C(29) C(20) 124.8(4) yes . .
O(4) C(29) C(28) 116.4(4) yes . .
C(20) C(29) C(28) 118.6(4) yes . .
O(1) C(1) H(1) 107.664 no . .
O(1) C(1) H(2) 107.661 no . .
C(2) C(1) H(1) 107.658 no . .
C(2) C(1) H(2) 107.661 no . .
H(1) C(1) H(2) 107.078 no . .
C(2) C(3) H(3) 118.785 no . .
C(4) C(3) H(3) 118.776 no . .
C(3) C(4) H(4) 120.557 no . .
C(5) C(4) H(4) 120.558 no . .
C(4) C(5) H(5) 119.897 no . .
C(6) C(5) H(5) 119.879 no . .
C(5) C(6) H(6) 119.645 no . .
C(7) C(6) H(6) 119.641 no . .
N(1) C(8) H(7) 116.838 no . .
C(9) C(8) H(7) 116.843 no . .
C(10) C(11) H(8) 118.811 no . .
C(12) C(11) H(8) 118.796 no . .
C(11) C(12) H(9) 119.976 no . .
C(13) C(12) H(9) 119.975 no . .
C(12) C(13) H(10) 120.344 no . .
C(14) C(13) H(10) 120.337 no . .
C(13) C(14) H(11) 118.993 no . .
C(15) C(14) H(11) 118.998 no . .
C(15) C(16) H(12) 118.308 no . .
C(17) C(16) H(12) 118.320 no . .
C(16) C(17) H(13) 119.631 no . .
C(18) C(17) H(13) 119.624 no . .
O(3) C(19) H(14) 115.732 no . .
C(20) C(19) H(14) 115.744 no . .
C(21) C(22) H(15) 119.155 no . .
C(23) C(22) H(15) 119.149 no . .
C(22) C(23) H(16) 119.307 no . .
C(24) C(23) H(16) 119.324 no . .
C(23) C(24) H(17) 120.572 no . .
C(25) C(24) H(17) 120.581 no . .
C(24) C(25) H(18) 119.297 no . .
C(26) C(25) H(18) 119.266 no . .
C(26) C(27) H(19) 118.810 no . .
C(28) C(27) H(19) 118.789 no . .
C(27) C(28) H(20) 119.244 no . .
C(29) C(28) H(20) 119.244 no . .

loop_
_geom_bond_atom_site_label_1
_geom_bond_atom_site_label_2
_geom_bond_distance
_geom_bond_publ_flag
_geom_bond_site_symmetry_2
Mn(1) O(1) 1.883(4) yes .
Mn(1) O(1) 2.221(4) yes 3_756
Mn(1) O(2) 1.896(4) yes .
Mn(1) O(3) 2.165(4) yes .
Mn(1) O(4) 1.948(3) yes .
Mn(1) N(1) 1.995(4) yes .
O(1) C(1) 1.409(5) yes .
O(2) C(18) 1.310(6) yes .
O(3) C(19) 1.244(6) yes .
O(4) C(29) 1.290(6) yes .
N(1) C(7) 1.422(5) yes .
N(1) C(8) 1.294(6) yes .
C(1) C(2) 1.514(7) yes .
C(2) C(3) 1.387(6) yes .
C(2) C(7) 1.399(7) yes .
C(3) C(4) 1.392(7) yes .
C(4) C(5) 1.378(8) yes .
C(5) C(6) 1.375(6) yes .
C(6) C(7) 1.399(7) yes .
C(8) C(9) 1.431(6) yes .
C(9) C(10) 1.441(7) yes .
C(9) C(18) 1.413(7) yes .
C(10) C(11) 1.400(7) yes .
C(10) C(15) 1.426(7) yes .
C(11) C(12) 1.366(7) yes .
C(12) C(13) 1.393(8) yes .
C(13) C(14) 1.358(9) yes .
C(14) C(15) 1.396(8) yes .
C(15) C(16) 1.424(8) yes .
C(16) C(17) 1.342(8) yes .
C(17) C(18) 1.415(7) yes .
C(19) C(20) 1.418(6) yes .
C(20) C(21) 1.442(6) yes .
C(20) C(29) 1.416(6) yes .
C(21) C(22) 1.407(7) yes .
C(21) C(26) 1.424(6) yes .
C(22) C(23) 1.371(7) yes .
C(23) C(24) 1.381(7) yes .
C(24) C(25) 1.366(8) yes .
C(25) C(26) 1.399(7) yes .
C(26) C(27) 1.421(7) yes .
C(27) C(28) 1.338(7) yes .
C(28) C(29) 1.421(6) yes .
C(1) H(1) 0.970 no .
C(1) H(2) 0.970 no .
C(3) H(3) 0.930 no .
C(4) H(4) 0.930 no .
C(5) H(5) 0.930 no .
C(6) H(6) 0.930 no .
C(8) H(7) 0.930 no .
C(11) H(8) 0.930 no .
C(12) H(9) 0.930 no .
C(13) H(10) 0.930 no .
C(14) H(11) 0.930 no .
C(16) H(12) 0.930 no .
C(17) H(13) 0.930 no .
C(19) H(14) 0.930 no .
C(22) H(15) 0.930 no .
C(23) H(16) 0.930 no .
C(24) H(17) 0.930 no .
C(25) H(18) 0.930 no .
C(27) H(19) 0.930 no .
C(28) H(20) 0.930 no .

loop_
_geom_contact_atom_site_label_1
_geom_contact_atom_site_label_2
_geom_contact_distance
_geom_contact_publ_flag
_geom_contact_site_symmetry_2
Mn(1) C(2) 3.301(4) no .
Mn(1) C(9) 3.187(5) no .
Mn(1) C(20) 3.445(5) no .
O(1) C(7) 2.998(6) no .
O(1) C(8) 3.286(6) no 3_756
O(1) C(9) 3.185(6) no 3_756
O(1) C(18) 3.170(7) no 3_756
O(1) C(19) 3.570(6) no .
O(1) C(29) 3.480(5) no .
O(2) C(1) 3.273(7) no 3_756
O(2) C(8) 2.830(5) no .
O(2) C(16) 3.569(7) no .
O(3) C(1) 3.324(7) no .
O(3) C(2) 3.426(6) no .
O(3) C(7) 3.351(5) no .
O(3) C(29) 2.923(5) no .
O(4) N(1) 3.211(6) no 3_756
O(4) C(1) 3.074(6) no 3_756
O(4) C(2) 3.437(6) no 3_756
O(4) C(7) 3.532(6) no 3_756
O(4) C(8) 3.461(7) no 3_756
O(4) C(19) 2.875(6) no .
O(4) C(27) 3.540(6) no .
N(1) C(1) 2.991(7) no .
N(1) C(18) 2.911(6) no .
C(1) C(18) 3.295(8) no 3_756
C(2) C(5) 2.802(7) no .
C(2) C(8) 3.551(7) no .
C(3) C(6) 2.743(7) no .
C(4) C(7) 2.784(6) no .
C(6) C(8) 2.876(6) no .
C(8) C(11) 2.972(7) no .
C(8) C(28) 3.555(8) no 3_756
C(8) C(29) 3.578(8) no 3_756
C(9) C(16) 2.784(7) no .
C(10) C(13) 2.814(8) no .
C(10) C(17) 2.821(7) no .
C(11) C(14) 2.742(8) no .
C(12) C(15) 2.780(8) no .
C(15) C(18) 2.849(8) no .
C(19) C(22) 2.941(7) no .
C(20) C(27) 2.802(6) no .
C(21) C(24) 2.829(7) no .
C(21) C(28) 2.817(7) no .
C(22) C(25) 2.754(7) no .
C(23) C(26) 2.762(7) no .
C(26) C(29) 2.843(7) no .
O(2) C(5) 3.471(7) no 3_757
O(3) C(5) 3.309(7) no 3_757
O(3) C(6) 3.456(6) no 3_757
O(3) C(24) 3.577(6) no 4_555
C(3) C(3) 3.550(7) no 3_857
C(3) C(4) 3.575(8) no 3_857
C(3) C(24) 3.416(7) no 4_555
C(4) C(3) 3.575(8) no 3_857
C(5) O(2) 3.471(7) no 3_757
C(5) O(3) 3.309(7) no 3_757
C(6) O(3) 3.456(6) no 3_757
C(11) C(14) 3.575(6) no 4_545
C(14) C(11) 3.575(6) no 4_444
C(16) C(20) 3.522(8) no 3_656
C(16) C(21) 3.540(8) no 3_656
C(19) C(24) 3.477(6) no 4_555
C(19) C(25) 3.366(7) no 4_555
C(20) C(16) 3.522(8) no 3_656
C(21) C(16) 3.540(8) no 3_656
C(22) C(25) 3.553(6) no 4_555
C(22) C(27) 3.554(7) no 4_555
C(24) O(3) 3.577(6) no 4_454
C(24) C(3) 3.416(7) no 4_454
C(24) C(19) 3.477(6) no 4_454
C(25) C(19) 3.366(7) no 4_454
C(25) C(22) 3.553(6) no 4_454
C(27) C(22) 3.554(7) no 4_454
Mn(1) H(1) 3.3828 no .
Mn(1) H(2) 2.9815 no 3_756
O(2) H(2) 2.6461 no 3_756
O(2) H(13) 2.5249 no .
O(3) H(1) 3.2115 no .
O(4) H(2) 2.7303 no 3_756
O(4) H(7) 3.5706 no 3_756
O(4) H(20) 2.4743 no .
N(1) H(2) 3.5898 no .
N(1) H(6) 2.5947 no .
N(1) H(20) 3.5275 no 3_756
C(1) H(3) 2.5816 no .
C(2) H(4) 3.2697 no .
C(2) H(6) 3.2594 no .
C(2) H(20) 3.5443 no 3_756
C(3) H(1) 2.6263 no .
C(3) H(2) 2.7108 no .
C(3) H(5) 3.2282 no .
C(4) H(6) 3.2237 no .
C(5) H(3) 3.2192 no .
C(6) H(4) 3.2287 no .
C(6) H(7) 2.6524 no .
C(7) H(1) 3.2093 no .
C(7) H(2) 3.1525 no .
C(7) H(3) 3.2232 no .
C(7) H(5) 3.2492 no .
C(7) H(7) 2.4781 no .
C(7) H(20) 3.2577 no 3_756
C(8) H(6) 2.6571 no .
C(8) H(8) 2.6753 no .
C(8) H(20) 3.4061 no 3_756
C(9) H(1) 3.5174 no 3_756
C(9) H(2) 3.4512 no 3_756
C(9) H(8) 2.6777 no .
C(9) H(13) 3.2714 no .
C(10) H(7) 2.6279 no .
C(10) H(9) 3.2575 no .
C(10) H(11) 3.2713 no .
C(10) H(12) 3.2708 no .
C(11) H(7) 2.6713 no .
C(11) H(10) 3.2295 no .
C(12) H(11) 3.2123 no .
C(13) H(8) 3.2240 no .
C(14) H(9) 3.2130 no .
C(14) H(12) 2.6567 no .
C(15) H(8) 3.2510 no .
C(15) H(10) 3.2465 no .
C(15) H(13) 3.2671 no .
C(16) H(11) 2.6577 no .
C(17) H(2) 3.1528 no 3_756
C(18) H(1) 3.3918 no 3_756
C(18) H(2) 2.7492 no 3_756
C(18) H(7) 3.2475 no .
C(18) H(12) 3.2282 no .
C(19) H(1) 3.5755 no .
C(19) H(15) 2.6438 no .
C(20) H(8) 3.5947 no 3_756
C(20) H(15) 2.7024 no .
C(20) H(20) 3.2779 no .
C(21) H(8) 3.4797 no 3_756
C(21) H(14) 2.5688 no .
C(21) H(16) 3.2579 no .
C(21) H(18) 3.2824 no .
C(21) H(19) 3.2796 no .
C(22) H(14) 2.5590 no .
C(22) H(17) 3.2372 no .
C(23) H(18) 3.2041 no .
C(24) H(15) 3.2298 no .
C(25) H(9) 3.4260 no 3_756
C(25) H(16) 3.2021 no .
C(25) H(19) 2.6267 no .
C(26) H(8) 3.1460 no 3_756
C(26) H(9) 3.5056 no 3_756
C(26) H(15) 3.2513 no .
C(26) H(17) 3.2516 no .
C(26) H(20) 3.2511 no .
C(27) H(8) 2.8858 no 3_756
C(27) H(18) 2.6262 no .
C(28) H(7) 3.0645 no 3_756
C(28) H(8) 2.9948 no 3_756
C(29) H(7) 3.4370 no 3_756
C(29) H(8) 3.3509 no 3_756
C(29) H(14) 3.2638 no .
C(29) H(19) 3.2408 no .
H(1) H(3) 2.5010 no .
H(2) H(3) 2.6307 no .
H(2) H(13) 3.3253 no 3_756
H(3) H(4) 2.3124 no .
H(4) H(5) 2.3147 no .
H(5) H(6) 2.2986 no .
H(6) H(7) 2.3517 no .
H(7) H(8) 2.1768 no .
H(7) H(20) 2.8710 no 3_756
H(8) H(9) 2.2789 no .
H(8) H(19) 3.2137 no 3_756
H(8) H(20) 3.3769 no 3_756
H(9) H(10) 2.3278 no .
H(9) H(18) 3.5661 no 3_756
H(10) H(11) 2.2786 no .
H(11) H(12) 2.4949 no .
H(12) H(13) 2.2429 no .
H(14) H(15) 2.0201 no .
H(15) H(16) 2.2793 no .
H(16) H(17) 2.3094 no .
H(17) H(18) 2.2943 no .
H(18) H(19) 2.4527 no .
H(19) H(20) 2.2402 no .
Mn(1) H(5) 3.5931 no 3_757
O(2) H(5) 2.8217 no 3_757
O(2) H(13) 3.2889 no 3_656
O(3) H(5) 2.6332 no 3_757
O(3) H(6) 2.9296 no 3_757
O(3) H(13) 3.4866 no 3_656
O(3) H(17) 2.8984 no 4_555
O(3) H(18) 3.4442 no 4_555
O(4) H(4) 3.2151 no 1_454
O(4) H(13) 3.4780 no 3_656
C(1) H(17) 3.0881 no 4_555
C(1) H(18) 3.5851 no 4_555
C(2) H(17) 2.8594 no 4_555
C(3) H(3) 3.5271 no 3_857
C(3) H(4) 3.5616 no 3_857
C(3) H(17) 2.7941 no 4_555
C(3) H(20) 3.4589 no 1_656
C(4) H(2) 3.4914 no 3_857
C(4) H(3) 3.3724 no 3_857
C(4) H(17) 3.4966 no 4_555
C(4) H(20) 3.4290 no 1_656
C(5) H(10) 3.5733 no 4_545
C(6) H(6) 3.5949 no 3_757
C(6) H(10) 3.2548 no 4_545
C(9) H(16) 3.1936 no 2_646
C(10) H(16) 3.0481 no 2_646
C(11) H(11) 3.0397 no 4_545
C(11) H(19) 3.5688 no 2_645
C(12) H(11) 3.3352 no 4_545
C(12) H(12) 3.2645 no 4_545
C(12) H(19) 2.9393 no 2_645
C(13) H(8) 3.5992 no 4_444
C(13) H(12) 3.5672 no 4_545
C(13) H(14) 3.0802 no 2_646
C(13) H(15) 3.1865 no 2_646
C(13) H(19) 2.9418 no 2_645
C(14) H(8) 3.2112 no 4_444
C(14) H(9) 3.5166 no 4_444
C(14) H(14) 3.2548 no 2_646
C(14) H(15) 2.8638 no 2_646
C(14) H(19) 3.5483 no 2_645
C(15) H(9) 3.4602 no 4_444
C(15) H(15) 3.0959 no 2_646
C(15) H(16) 3.1540 no 2_646
C(16) H(9) 3.2670 no 4_444
C(16) H(16) 3.3937 no 2_646
C(17) H(5) 3.5941 no 1_454
C(17) H(16) 3.5756 no 2_646
C(18) H(16) 3.5488 no 2_646
C(19) H(5) 3.3083 no 3_757
C(19) H(6) 3.5844 no 3_757
C(19) H(10) 3.5826 no 2_656
C(19) H(12) 3.0534 no 3_656
C(19) H(13) 3.3454 no 3_656
C(19) H(17) 3.0861 no 4_555
C(19) H(18) 2.8817 no 4_555
C(20) H(12) 2.8238 no 3_656
C(20) H(13) 3.3961 no 3_656
C(20) H(18) 3.1822 no 4_555
C(21) H(12) 2.7610 no 3_656
C(21) H(18) 3.3478 no 4_555
C(22) H(11) 3.4282 no 3_656
C(22) H(12) 3.0681 no 3_656
C(22) H(18) 3.2082 no 4_555
C(22) H(19) 3.1864 no 4_555
C(23) H(11) 3.2100 no 3_656
C(23) H(19) 3.3668 no 4_555
C(24) H(1) 2.9759 no 4_454
C(24) H(3) 3.2417 no 4_454
C(24) H(11) 3.3292 no 3_656
C(24) H(14) 3.0920 no 4_454
C(25) H(1) 3.0862 no 4_454
C(25) H(14) 3.0180 no 4_454
C(25) H(15) 2.9803 no 4_454
C(26) H(12) 3.3858 no 3_656
C(26) H(15) 3.2506 no 4_454
C(27) H(15) 3.3841 no 4_454
C(28) H(3) 3.5871 no 1_454
C(28) H(4) 3.2510 no 1_454
C(29) H(4) 3.5282 no 1_454
C(29) H(12) 3.5280 no 3_656
C(29) H(13) 3.4133 no 3_656
H(1) C(24) 2.9759 no 4_555
H(1) C(25) 3.0862 no 4_555
H(1) H(17) 2.4805 no 4_555
H(1) H(18) 2.6644 no 4_555
H(2) C(4) 3.4914 no 3_857
H(2) H(4) 2.9628 no 3_857
H(3) C(3) 3.5271 no 3_857
H(3) C(4) 3.3724 no 3_857
H(3) C(24) 3.2417 no 4_555
H(3) C(28) 3.5871 no 1_656
H(3) H(4) 3.4865 no 3_857
H(3) H(16) 3.5804 no 4_555
H(3) H(17) 2.8342 no 4_555
H(3) H(20) 2.8325 no 1_656
H(4) O(4) 3.2151 no 1_656
H(4) C(3) 3.5616 no 3_857
H(4) C(28) 3.2510 no 1_656
H(4) C(29) 3.5282 no 1_656
H(4) H(2) 2.9628 no 3_857
H(4) H(3) 3.4865 no 3_857
H(4) H(16) 3.5513 no 4_555
H(4) H(20) 2.7947 no 1_656
H(5) Mn(1) 3.5931 no 3_757
H(5) O(2) 2.8217 no 3_757
H(5) O(3) 2.6332 no 3_757
H(5) C(17) 3.5941 no 1_656
H(5) C(19) 3.3083 no 3_757
H(5) H(10) 3.4840 no 4_545
H(5) H(13) 2.8414 no 1_656
H(5) H(14) 3.4891 no 3_757
H(6) O(3) 2.9296 no 3_757
H(6) C(6) 3.5949 no 3_757
H(6) C(19) 3.5844 no 3_757
H(6) H(10) 2.9173 no 4_545
H(6) H(14) 3.3527 no 3_757
H(6) H(17) 3.4041 no 2_646
H(7) H(10) 3.0353 no 4_545
H(7) H(11) 3.2237 no 4_545
H(8) C(13) 3.5992 no 4_545
H(8) C(14) 3.2112 no 4_545
H(8) H(10) 3.5475 no 4_545
H(8) H(11) 2.8304 no 4_545
H(9) C(14) 3.5166 no 4_545
H(9) C(15) 3.4602 no 4_545
H(9) C(16) 3.2670 no 4_545
H(9) H(11) 3.3422 no 4_545
H(9) H(12) 3.0897 no 4_545
H(9) H(19) 3.0449 no 2_645
H(10) C(5) 3.5733 no 4_444
H(10) C(6) 3.2548 no 4_444
H(10) C(19) 3.5826 no 2_646
H(10) H(5) 3.4840 no 4_444
H(10) H(6) 2.9173 no 4_444
H(10) H(7) 3.0353 no 4_444
H(10) H(8) 3.5475 no 4_444
H(10) H(12) 3.5946 no 4_545
H(10) H(14) 2.8624 no 2_646
H(10) H(15) 3.5488 no 2_646
H(10) H(19) 3.0650 no 2_645
H(10) H(20) 3.2473 no 2_645
H(11) C(11) 3.0397 no 4_444
H(11) C(12) 3.3352 no 4_444
H(11) C(22) 3.4282 no 3_656
H(11) C(23) 3.2100 no 3_656
H(11) C(24) 3.3292 no 3_656
H(11) H(7) 3.2237 no 4_444
H(11) H(8) 2.8304 no 4_444
H(11) H(9) 3.3422 no 4_444
H(11) H(14) 3.1732 no 2_646
H(11) H(15) 3.0625 no 2_646
H(11) H(16) 3.4990 no 3_656
H(12) C(12) 3.2645 no 4_444
H(12) C(13) 3.5672 no 4_444
H(12) C(19) 3.0534 no 3_656
H(12) C(20) 2.8238 no 3_656
H(12) C(21) 2.7610 no 3_656
H(12) C(22) 3.0681 no 3_656
H(12) C(26) 3.3858 no 3_656
H(12) C(29) 3.5280 no 3_656
H(12) H(9) 3.0897 no 4_444
H(12) H(10) 3.5946 no 4_444
H(12) H(14) 3.0003 no 3_656
H(12) H(15) 3.2382 no 3_656
H(13) O(2) 3.2889 no 3_656
H(13) O(3) 3.4866 no 3_656
H(13) O(4) 3.4780 no 3_656
H(13) C(19) 3.3454 no 3_656
H(13) C(20) 3.3961 no 3_656
H(13) C(29) 3.4133 no 3_656
H(13) H(5) 2.8414 no 1_454
H(14) C(13) 3.0802 no 2_656
H(14) C(14) 3.2548 no 2_656
H(14) C(24) 3.0920 no 4_555
H(14) C(25) 3.0180 no 4_555
H(14) H(5) 3.4891 no 3_757
H(14) H(6) 3.3527 no 3_757
H(14) H(10) 2.8624 no 2_656
H(14) H(11) 3.1732 no 2_656
H(14) H(12) 3.0003 no 3_656
H(14) H(17) 2.8718 no 4_555
H(14) H(18) 2.7534 no 4_555
H(15) C(13) 3.1865 no 2_656
H(15) C(14) 2.8638 no 2_656
H(15) C(15) 3.0959 no 2_656
H(15) C(25) 2.9803 no 4_555
H(15) C(26) 3.2506 no 4_555
H(15) C(27) 3.3841 no 4_555
H(15) H(10) 3.5488 no 2_656
H(15) H(11) 3.0625 no 2_656
H(15) H(12) 3.2382 no 3_656
H(15) H(18) 2.8239 no 4_555
H(15) H(19) 3.2232 no 4_555
H(16) C(9) 3.1936 no 2_656
H(16) C(10) 3.0481 no 2_656
H(16) C(15) 3.1540 no 2_656
H(16) C(16) 3.3937 no 2_656
H(16) C(17) 3.5756 no 2_656
H(16) C(18) 3.5488 no 2_656
H(16) H(3) 3.5804 no 4_454
H(16) H(4) 3.5513 no 4_454
H(16) H(11) 3.4990 no 3_656
H(16) H(19) 3.5253 no 4_555
H(17) O(3) 2.8984 no 4_454
H(17) C(1) 3.0881 no 4_454
H(17) C(2) 2.8594 no 4_454
H(17) C(3) 2.7941 no 4_454
H(17) C(4) 3.4966 no 4_454
H(17) C(19) 3.0861 no 4_454
H(17) H(1) 2.4805 no 4_454
H(17) H(3) 2.8342 no 4_454
H(17) H(6) 3.4041 no 2_656
H(17) H(14) 2.8718 no 4_454
H(18) O(3) 3.4442 no 4_454
H(18) C(1) 3.5851 no 4_454
H(18) C(19) 2.8817 no 4_454
H(18) C(20) 3.1822 no 4_454
H(18) C(21) 3.3478 no 4_454
H(18) C(22) 3.2082 no 4_454
H(18) H(1) 2.6644 no 4_454
H(18) H(14) 2.7534 no 4_454
H(18) H(15) 2.8239 no 4_454
H(19) C(11) 3.5688 no 2_655
H(19) C(12) 2.9393 no 2_655
H(19) C(13) 2.9418 no 2_655
H(19) C(14) 3.5483 no 2_655
H(19) C(22) 3.1864 no 4_454
H(19) C(23) 3.3668 no 4_454
H(19) H(9) 3.0449 no 2_655
H(19) H(10) 3.0650 no 2_655
H(19) H(15) 3.2232 no 4_454
H(19) H(16) 3.5253 no 4_454
H(20) C(3) 3.4589 no 1_454
H(20) C(4) 3.4290 no 1_454
H(20) H(3) 2.8325 no 1_454
H(20) H(4) 2.7947 no 1_454
H(20) H(10) 3.2473 no 2_655

loop_
_geom_torsion_atom_site_label_1
_geom_torsion_atom_site_label_2
_geom_torsion_atom_site_label_3
_geom_torsion_atom_site_label_4
_geom_torsion
_geom_torsion_publ_flag
_geom_torsion_site_symmetry_1
_geom_torsion_site_symmetry_3
_geom_torsion_site_symmetry_4
O(1) Mn(1) O(1) C(1) -141.7(2) no . 3_756 3_756
O(1) Mn(1) O(1) C(1) -138.0(3) no 3_756 . .
O(1) Mn(1) O(3) C(19) 78.4(3) no . . .
O(3) Mn(1) O(1) Mn(1) -168.76(10) no . . 3_756
O(3) Mn(1) O(1) C(1) 53.3(2) no . . .
O(1) Mn(1) O(4) C(29) -71.0(4) no . . .
O(4) Mn(1) O(1) Mn(1) -84.12(13) no . . 3_756
O(4) Mn(1) O(1) C(1) 137.9(2) no . . .
O(1) Mn(1) N(1) C(7) 47.7(3) no . . .
O(1) Mn(1) N(1) C(8) -130.2(3) no . . .
N(1) Mn(1) O(1) Mn(1) 94.72(14) no . . 3_756
N(1) Mn(1) O(1) C(1) -43.2(3) no . . .
O(1) Mn(1) O(2) C(18) 45.7(3) no 3_756 . .
O(2) Mn(1) O(1) Mn(1) -174.38(12) no . 3_756 3_756
O(2) Mn(1) O(1) C(1) 43.9(2) no . 3_756 3_756
O(1) Mn(1) O(4) C(29) -149.9(4) no 3_756 . .
O(4) Mn(1) O(1) Mn(1) 95.75(14) no . 3_756 3_756
O(4) Mn(1) O(1) C(1) -46.0(2) no . 3_756 3_756
O(1) Mn(1) N(1) C(7) 126.9(3) no 3_756 . .
O(1) Mn(1) N(1) C(8) -51.0(3) no 3_756 . .
N(1) Mn(1) O(1) Mn(1) -87.26(15) no . 3_756 3_756
N(1) Mn(1) O(1) C(1) 131.0(2) no . 3_756 3_756
O(2) Mn(1) O(3) C(19) -105.6(3) no . . .
O(3) Mn(1) O(2) C(18) -144.8(2) no . . .
O(2) Mn(1) O(4) C(29) 117.3(4) no . . .
O(4) Mn(1) O(2) C(18) 130.8(3) no . . .
O(2) Mn(1) N(1) C(7) -140.5(3) no . . .
O(2) Mn(1) N(1) C(8) 41.6(3) no . . .
N(1) Mn(1) O(2) C(18) -48.4(3) no . . .
O(3) Mn(1) O(4) C(29) 21.9(4) no . . .
O(4) Mn(1) O(3) C(19) -16.1(3) no . . .
O(3) Mn(1) N(1) C(7) -45.4(3) no . . .
O(3) Mn(1) N(1) C(8) 136.7(3) no . . .
N(1) Mn(1) O(3) C(19) 166.8(3) no . . .
Mn(1) O(1) C(1) C(2) 24.7(5) no . . .
Mn(1) O(1) C(1) C(2) -106.6(4) no 3_756 . .
Mn(1) O(2) C(18) C(9) 27.7(6) no . . .
Mn(1) O(2) C(18) C(17) -154.8(3) no . . .
Mn(1) O(3) C(19) C(20) 5.3(7) no . . .
Mn(1) O(4) C(29) C(20) -16.0(7) no . . .
Mn(1) O(4) C(29) C(28) 166.9(3) no . . .
Mn(1) N(1) C(7) C(2) -34.8(6) no . . .
Mn(1) N(1) C(7) C(6) 143.1(3) no . . .
Mn(1) N(1) C(8) C(9) -15.9(7) no . . .
C(7) N(1) C(8) C(9) 166.2(5) no . . .
C(8) N(1) C(7) C(2) 143.0(5) no . . .
C(8) N(1) C(7) C(6) -39.1(7) no . . .
O(1) C(1) C(2) C(3) -173.3(4) no . . .
O(1) C(1) C(2) C(7) 5.8(7) no . . .
C(1) C(2) C(3) C(4) 178.5(4) no . . .
C(1) C(2) C(7) N(1) 1.1(7) no . . .
C(1) C(2) C(7) C(6) -176.7(4) no . . .
C(3) C(2) C(7) N(1) -179.8(4) no . . .
C(3) C(2) C(7) C(6) 2.4(7) no . . .
C(7) C(2) C(3) C(4) -0.7(7) no . . .
C(2) C(3) C(4) C(5) -1.2(8) no . . .
C(3) C(4) C(5) C(6) 1.5(8) no . . .
C(4) C(5) C(6) C(7) 0.2(8) no . . .
C(5) C(6) C(7) N(1) 179.9(5) no . . .
C(5) C(6) C(7) C(2) -2.2(7) no . . .
N(1) C(8) C(9) C(10) 168.1(5) no . . .
N(1) C(8) C(9) C(18) -20.9(8) no . . .
C(8) C(9) C(10) C(11) -16.6(8) no . . .
C(8) C(9) C(10) C(15) 164.3(5) no . . .
C(8) C(9) C(18) O(2) 15.6(8) no . . .
C(8) C(9) C(18) C(17) -161.9(4) no . . .
C(10) C(9) C(18) O(2) -173.3(5) no . . .
C(10) C(9) C(18) C(17) 9.2(7) no . . .
C(18) C(9) C(10) C(11) 172.5(5) no . . .
C(18) C(9) C(10) C(15) -6.7(7) no . . .
C(9) C(10) C(11) C(12) 178.9(5) no . . .
C(9) C(10) C(15) C(14) -178.9(4) no . . .
C(9) C(10) C(15) C(16) 1.3(7) no . . .
C(11) C(10) C(15) C(14) 1.9(7) no . . .
C(11) C(10) C(15) C(16) -177.9(4) no . . .
C(15) C(10) C(11) C(12) -1.9(8) no . . .
C(10) C(11) C(12) C(13) 0.4(8) no . . .
C(11) C(12) C(13) C(14) 1.1(9) no . . .
C(12) C(13) C(14) C(15) -1.0(9) no . . .
C(13) C(14) C(15) C(10) -0.5(9) no . . .
C(13) C(14) C(15) C(16) 179.3(5) no . . .
C(10) C(15) C(16) C(17) 1.5(8) no . . .
C(14) C(15) C(16) C(17) -178.4(5) no . . .
C(15) C(16) C(17) C(18) 1.2(9) no . . .
C(16) C(17) C(18) O(2) 175.9(5) no . . .
C(16) C(17) C(18) C(9) -6.6(8) no . . .
O(3) C(19) C(20) C(21) -176.0(5) no . . .
O(3) C(19) C(20) C(29) 9.0(8) no . . .
C(19) C(20) C(21) C(22) 5.6(7) no . . .
C(19) C(20) C(21) C(26) -172.3(4) no . . .
C(19) C(20) C(29) O(4) -4.7(7) no . . .
C(19) C(20) C(29) C(28) 172.3(4) no . . .
C(21) C(20) C(29) O(4) -179.7(4) no . . .
C(21) C(20) C(29) C(28) -2.7(7) no . . .
C(29) C(20) C(21) C(22) -179.4(4) no . . .
C(29) C(20) C(21) C(26) 2.7(7) no . . .
C(20) C(21) C(22) C(23) -176.7(4) no . . .
C(20) C(21) C(26) C(25) 178.1(4) no . . .
C(20) C(21) C(26) C(27) -1.3(7) no . . .
C(22) C(21) C(26) C(25) 0.1(7) no . . .
C(22) C(21) C(26) C(27) -179.4(4) no . . .
C(26) C(21) C(22) C(23) 1.2(7) no . . .
C(21) C(22) C(23) C(24) -0.8(8) no . . .
C(22) C(23) C(24) C(25) -1.0(9) no . . .
C(23) C(24) C(25) C(26) 2.4(9) no . . .
C(24) C(25) C(26) C(21) -1.9(8) no . . .
C(24) C(25) C(26) C(27) 177.5(5) no . . .
C(21) C(26) C(27) C(28) -0.0(8) no . . .
C(25) C(26) C(27) C(28) -179.5(5) no . . .
C(26) C(27) C(28) C(29) 0.0(8) no . . .
C(27) C(28) C(29) O(4) 178.6(5) no . . .
C(27) C(28) C(29) C(20) 1.3(7) no . . .
